data_2237075
loop_
_publ_author_name
'Gao, Shan'
'Ng, Seik Weng'

_publ_section_title
;
 Bis{\m-2-[(pyrimidin-2-yl)aminomethyl]phenolato}-\k^2^<i>N</i>^1^:<i>O</i>;\k^2^<i>O</i>:<i>N</i>^1^-bis({2-[(pyrimidin-2-yl-\k<i>N</i>)aminomethyl]phenol}silver(I))
 dihydrate
;
_journal_coeditor_code XU5644
_journal_issue 12
_journal_name_full 'Acta Crystallographica Section E'
_journal_page_first m1538
_journal_page_last m1539
_journal_paper_doi 10.1107/S1600536812045783
_journal_volume 68
_journal_year 2012
_chemical_formula_iupac '[Ag2 (C11 H10 N3 O)2 (C11 H11 N3 O)2], 2H2 O'
_chemical_formula_moiety 'C44 H42 Ag2 N12 O4, 2(H2 O)'
_chemical_formula_sum 'C44 H46 Ag2 N12 O6'
_chemical_formula_weight 1054.67
_chemical_name_systematic
;
Bis{\m-2-[(pyrimidin-2-yl)aminomethyl]phenolato}-
\k^2^<i>N</i>^1^:<i>O</i>;\k^2^<i>O</i>:<i>N</i>^1^-bis({2-[(pyrimidin-2-
yl-\k<i>N</i>)aminomethyl]phenol}silver(I)) dihydrate
;
_space_group_IT_number 14
_symmetry_cell_setting monoclinic
_symmetry_space_group_name_Hall '-P 2ybc'
_symmetry_space_group_name_H-M 'P 1 21/c 1'
_atom_sites_solution_hydrogens geom
_atom_sites_solution_primary direct
_atom_sites_solution_secondary difmap
_audit_creation_method SHELXL-97
_cell_angle_alpha 90.00
_cell_angle_beta 108.4530(10)
_cell_angle_gamma 90.00
_cell_formula_units_Z 2
_cell_length_a 9.2992(4)
_cell_length_b 24.8080(10)
_cell_length_c 9.8158(5)
_cell_measurement_reflns_used 13157
_cell_measurement_temperature 293(2)
_cell_measurement_theta_max 27.46
_cell_measurement_theta_min 3.10
_cell_volume 2148.02(17)
_computing_cell_refinement 'RAPID-AUTO (Rigaku, 1998)'
_computing_data_collection 'RAPID-AUTO (Rigaku, 1998)'
_computing_data_reduction 'CrystalClear (Rigaku/MSC, 2002)'
_computing_molecular_graphics 'X-SEED (Barbour, 2001)'
_computing_publication_material 'publCIF (Westrip, 2010)'
_computing_structure_refinement 'SHELXL97 (Sheldrick, 2008)'
_computing_structure_solution 'SHELXS97 (Sheldrick, 2008)'
_diffrn_ambient_temperature 293(2)
_diffrn_measured_fraction_theta_full 0.998
_diffrn_measured_fraction_theta_max 0.998
_diffrn_measurement_device_type 'Rigaku R-AXIS RAPID IP'
_diffrn_measurement_method '\w scan'
_diffrn_radiation_monochromator graphite
_diffrn_radiation_source 'fine-focus sealed tube'
_diffrn_radiation_type MoK\a
_diffrn_radiation_wavelength 0.71073
_diffrn_reflns_av_R_equivalents 0.0625
_diffrn_reflns_av_sigmaI/netI 0.0538
_diffrn_reflns_limit_h_max 11
_diffrn_reflns_limit_h_min -12
_diffrn_reflns_limit_k_max 32
_diffrn_reflns_limit_k_min -32
_diffrn_reflns_limit_l_max 12
_diffrn_reflns_limit_l_min -12
_diffrn_reflns_number 20943
_diffrn_reflns_theta_full 27.46
_diffrn_reflns_theta_max 27.46
_diffrn_reflns_theta_min 3.10
_diffrn_standards_decay_% 0
_diffrn_standards_interval_count 0
_diffrn_standards_interval_time 0
_diffrn_standards_number 0
_exptl_absorpt_coefficient_mu 0.976
_exptl_absorpt_correction_T_max 0.8516
_exptl_absorpt_correction_T_min 0.8066
_exptl_absorpt_correction_type multi-scan
_exptl_absorpt_process_details '(ABSCOR; Higashi, 1995)'
_exptl_crystal_colour colorless
_exptl_crystal_density_diffrn 1.631
_exptl_crystal_density_method 'not measured'
_exptl_crystal_description prism
_exptl_crystal_F_000 1072
_exptl_crystal_size_max 0.23
_exptl_crystal_size_mid 0.20
_exptl_crystal_size_min 0.17
_refine_diff_density_max 1.273
_refine_diff_density_min -1.287
_refine_ls_extinction_method none
_refine_ls_goodness_of_fit_ref 1.105
_refine_ls_hydrogen_treatment mixed
_refine_ls_matrix_type full
_refine_ls_number_parameters 307
_refine_ls_number_reflns 4910
_refine_ls_number_restraints 7
_refine_ls_restrained_S_all 1.104
_refine_ls_R_factor_all 0.0816
_refine_ls_R_factor_gt 0.0439
_refine_ls_shift/su_max 0.001
_refine_ls_shift/su_mean 0.001
_refine_ls_structure_factor_coef Fsqd
_refine_ls_weighting_details 'calc w=1/[\s^2^(Fo^2^)+(0.0382P)^2^+4.7243P] where P=(Fo^2^+2Fc^2^)/3'
_refine_ls_weighting_scheme calc
_refine_ls_wR_factor_gt 0.0939
_refine_ls_wR_factor_ref 0.1330
_reflns_number_gt 3230
_reflns_number_total 4910
_reflns_threshold_expression I>2\s(I)
_cod_data_source_file xu5644.cif
_cod_data_source_block I
_cod_original_sg_symbol_H-M 'P 21/c'
_cod_database_code 2237075
_cod_database_fobs_code 2237075

loop_
_symmetry_equiv_pos_as_xyz
'x, y, z'
'-x, y+1/2, -z+1/2'
'-x, -y, -z'
'x, -y-1/2, z-1/2'

loop_
_atom_site_type_symbol
_atom_site_label
_atom_site_fract_x
_atom_site_fract_y
_atom_site_fract_z
_atom_site_U_iso_or_equiv
_atom_site_adp_type
_atom_site_calc_flag
_atom_site_refinement_flags
_atom_site_occupancy
_atom_site_symmetry_multiplicity
Ag Ag1 0.70167(5) 0.644035(13) 0.56817(5) 0.04905(15) Uani d . 1 1
O O1 1.0721(3) 0.39077(12) 0.5102(3) 0.0383(7) Uani d D 1 1
H H1O 0.990(7) 0.376(4) 0.461(10) 0.057 Uiso d PD 0.50 1
O O2 0.1768(4) 0.84419(14) 0.0994(4) 0.0458(8) Uani d D 1 1
H H2O 0.095(7) 0.858(5) 0.050(11) 0.069 Uiso d PD 0.50 1
O O1W 0.3708(5) 0.64557(15) 0.4170(5) 0.0650(11) Uani d D 1 1
H H11 0.289(4) 0.659(2) 0.420(8) 0.097 Uiso d D 1 1
H H12 0.353(6) 0.6145(12) 0.382(7) 0.097 Uiso d D 1 1
N N1 0.8011(4) 0.51659(14) 0.5833(4) 0.0371(9) Uani d D 1 1
H H1 0.838(5) 0.5460(11) 0.557(5) 0.045 Uiso d D 1 1
N N2 0.6393(4) 0.56969(14) 0.6588(4) 0.0362(8) Uani d . 1 1
N N3 0.6313(4) 0.47353(14) 0.6741(4) 0.0404(9) Uani d . 1 1
N N4 0.7537(4) 0.72440(15) 0.5013(5) 0.0441(10) Uani d . 1 1
N N5 0.7062(5) 0.80270(15) 0.3525(5) 0.0482(10) Uani d . 1 1
N N6 0.5199(4) 0.73932(15) 0.3360(5) 0.0441(10) Uani d D 1 1
H H6 0.487(6) 0.7108(13) 0.370(5) 0.053 Uiso d D 1 1
C C1 0.5302(5) 0.57248(19) 0.7213(6) 0.0451(11) Uani d . 1 1
H H1A 0.4953 0.6062 0.7375 0.054 Uiso calc R 1 1
C C2 0.4682(5) 0.5276(2) 0.7621(6) 0.0472(12) Uani d . 1 1
H H2A 0.3940 0.5301 0.8069 0.057 Uiso calc R 1 1
C C3 0.5215(6) 0.4788(2) 0.7332(6) 0.0482(12) Uani d . 1 1
H H3 0.4785 0.4477 0.7562 0.058 Uiso calc R 1 1
C C4 0.6884(5) 0.51959(16) 0.6398(5) 0.0328(9) Uani d . 1 1
C C5 0.8671(5) 0.46637(17) 0.5550(5) 0.0350(9) Uani d . 1 1
H H5A 0.8979 0.4710 0.4701 0.042 Uiso calc R 1 1
H H5B 0.7897 0.4386 0.5339 0.042 Uiso calc R 1 1
C C6 1.0024(5) 0.44711(17) 0.6770(5) 0.0350(9) Uani d . 1 1
C C7 1.0368(6) 0.4667(2) 0.8155(5) 0.0443(11) Uani d . 1 1
H H7 0.9729 0.4919 0.8365 0.053 Uiso calc R 1 1
C C8 1.1647(6) 0.4494(2) 0.9240(6) 0.0533(13) Uani d . 1 1
H H8 1.1873 0.4635 1.0162 0.064 Uiso calc R 1 1
C C9 1.2577(6) 0.4113(2) 0.8933(6) 0.0499(12) Uani d . 1 1
H H9 1.3435 0.3995 0.9653 0.060 Uiso calc R 1 1
C C10 1.2245(5) 0.39041(18) 0.7566(5) 0.0404(10) Uani d . 1 1
H H10 1.2873 0.3641 0.7384 0.048 Uiso calc R 1 1
C C11 1.0981(5) 0.40809(16) 0.6445(5) 0.0347(9) Uani d . 1 1
C C12 0.8956(6) 0.7416(2) 0.5634(7) 0.0660(17) Uani d . 1 1
H H12A 0.9608 0.7209 0.6360 0.079 Uiso calc R 1 1
C C13 0.9484(7) 0.7889(2) 0.5233(9) 0.078(2) Uani d . 1 1
H H13 1.0475 0.8005 0.5669 0.094 Uiso calc R 1 1
C C14 0.8486(6) 0.8178(2) 0.4167(7) 0.0580(14) Uani d . 1 1
H H14 0.8819 0.8498 0.3875 0.070 Uiso calc R 1 1
C C15 0.6627(5) 0.75617(17) 0.3970(5) 0.0392(10) Uani d . 1 1
C C16 0.4023(6) 0.77407(18) 0.2440(5) 0.0446(11) Uani d . 1 1
H H16A 0.3197 0.7516 0.1869 0.054 Uiso calc R 1 1
H H16B 0.4437 0.7930 0.1783 0.054 Uiso calc R 1 1
C C17 0.3390(5) 0.81517(17) 0.3238(5) 0.0355(10) Uani d . 1 1
C C18 0.3894(6) 0.82048(19) 0.4713(5) 0.0447(11) Uani d . 1 1
H H18 0.4671 0.7983 0.5255 0.054 Uiso calc R 1 1
C C19 0.3273(6) 0.8580(2) 0.5401(6) 0.0502(12) Uani d . 1 1
H H19 0.3628 0.8609 0.6396 0.060 Uiso calc R 1 1
C C20 0.2126(6) 0.8911(2) 0.4609(6) 0.0503(12) Uani d . 1 1
H H20 0.1701 0.9163 0.5069 0.060 Uiso calc R 1 1
C C21 0.1606(6) 0.88692(19) 0.3134(6) 0.0462(12) Uani d . 1 1
H H21 0.0834 0.9095 0.2604 0.055 Uiso calc R 1 1
C C22 0.2225(5) 0.84915(17) 0.2430(5) 0.0361(10) Uani d . 1 1

loop_
_atom_site_aniso_label
_atom_site_aniso_U_11
_atom_site_aniso_U_22
_atom_site_aniso_U_33
_atom_site_aniso_U_12
_atom_site_aniso_U_13
_atom_site_aniso_U_23
Ag1 0.0552(3) 0.02896(19) 0.0589(3) 0.00169(16) 0.01237(19) 0.00829(16)
O1 0.0365(17) 0.0369(16) 0.0407(19) -0.0016(14) 0.0111(15) -0.0062(13)
O2 0.047(2) 0.0487(19) 0.0391(19) 0.0124(16) 0.0096(16) 0.0051(15)
O1W 0.076(3) 0.048(2) 0.081(3) -0.020(2) 0.040(3) -0.005(2)
N1 0.036(2) 0.0258(17) 0.054(2) 0.0002(15) 0.0206(19) 0.0032(16)
N2 0.0352(19) 0.0296(17) 0.042(2) 0.0038(16) 0.0092(17) -0.0002(15)
N3 0.040(2) 0.0309(18) 0.055(3) 0.0011(16) 0.0223(19) 0.0027(17)
N4 0.036(2) 0.0319(19) 0.061(3) 0.0074(17) 0.011(2) 0.0106(18)
N5 0.054(3) 0.036(2) 0.055(3) 0.0006(19) 0.018(2) 0.0101(18)
N6 0.042(2) 0.0288(19) 0.058(3) 0.0006(17) 0.010(2) 0.0057(18)
C1 0.043(3) 0.040(2) 0.053(3) 0.009(2) 0.018(2) -0.003(2)
C2 0.035(2) 0.060(3) 0.050(3) 0.006(2) 0.019(2) 0.000(2)
C3 0.044(3) 0.043(3) 0.062(3) -0.002(2) 0.023(3) 0.007(2)
C4 0.029(2) 0.028(2) 0.039(2) -0.0002(17) 0.0069(19) 0.0012(17)
C5 0.030(2) 0.031(2) 0.046(3) 0.0026(18) 0.014(2) -0.0020(18)
C6 0.035(2) 0.032(2) 0.040(2) -0.0017(18) 0.016(2) 0.0007(18)
C7 0.047(3) 0.045(3) 0.044(3) 0.007(2) 0.020(2) 0.000(2)
C8 0.056(3) 0.062(3) 0.040(3) 0.004(3) 0.014(3) -0.001(2)
C9 0.044(3) 0.059(3) 0.045(3) 0.005(2) 0.011(2) 0.009(2)
C10 0.035(2) 0.038(2) 0.048(3) 0.007(2) 0.012(2) 0.003(2)
C11 0.036(2) 0.030(2) 0.041(3) -0.0045(18) 0.015(2) -0.0016(18)
C12 0.042(3) 0.052(3) 0.095(5) 0.010(3) 0.008(3) 0.022(3)
C13 0.040(3) 0.058(4) 0.131(6) -0.005(3) 0.017(4) 0.022(4)
C14 0.053(3) 0.044(3) 0.079(4) -0.004(3) 0.024(3) 0.010(3)
C15 0.042(3) 0.028(2) 0.050(3) 0.0072(19) 0.019(2) 0.0009(19)
C16 0.044(3) 0.033(2) 0.053(3) 0.005(2) 0.010(2) 0.002(2)
C17 0.036(2) 0.030(2) 0.039(2) -0.0042(18) 0.009(2) 0.0043(18)
C18 0.045(3) 0.041(2) 0.047(3) -0.004(2) 0.013(2) 0.004(2)
C19 0.060(3) 0.054(3) 0.036(3) -0.007(3) 0.013(2) -0.003(2)
C20 0.055(3) 0.051(3) 0.051(3) 0.002(2) 0.025(3) -0.007(2)
C21 0.045(3) 0.040(3) 0.057(3) 0.007(2) 0.021(3) 0.004(2)
C22 0.033(2) 0.035(2) 0.041(2) -0.0045(18) 0.013(2) 0.0049(18)

loop_
_atom_type_symbol
_atom_type_description
_atom_type_scat_dispersion_real
_atom_type_scat_dispersion_imag
_atom_type_scat_source
C C 0.0033 0.0016 'International Tables Vol C Tables 4.2.6.8 and 6.1.1.4'
H H 0.0000 0.0000 'International Tables Vol C Tables 4.2.6.8 and 6.1.1.4'
N N 0.0061 0.0033 'International Tables Vol C Tables 4.2.6.8 and 6.1.1.4'
O O 0.0106 0.0060 'International Tables Vol C Tables 4.2.6.8 and 6.1.1.4'
Ag Ag -0.8971 1.1015 'International Tables Vol C Tables 4.2.6.8 and 6.1.1.4'

loop_
_geom_angle_atom_site_label_1
_geom_angle_atom_site_label_2
_geom_angle_atom_site_label_3
_geom_angle_site_symmetry_1
_geom_angle_site_symmetry_3
_geom_angle
N4 Ag1 N2 . . 171.75(14)
N4 Ag1 O1 . 3_766 86.43(12)
N2 Ag1 O1 . 3_766 100.50(11)
N4 Ag1 O1W . . 97.51(13)
N2 Ag1 O1W . . 81.30(12)
O1 Ag1 O1W 3_766 . 131.60(11)
C11 O1 H1O . . 124(8)
C22 O2 H2O . . 120(9)
Ag1 O1W H11 . . 142(4)
Ag1 O1W H12 . . 103(4)
H11 O1W H12 . . 109(2)
C4 N1 C5 . . 124.2(3)
C4 N1 H1 . . 120(3)
C5 N1 H1 . . 115(3)
C1 N2 C4 . . 116.5(4)
C1 N2 Ag1 . . 118.3(3)
C4 N2 Ag1 . . 124.6(3)
C3 N3 C4 . . 116.3(4)
C12 N4 C15 . . 116.7(4)
C12 N4 Ag1 . . 115.6(3)
C15 N4 Ag1 . . 127.5(3)
C14 N5 C15 . . 116.5(4)
C15 N6 C16 . . 122.4(4)
C15 N6 H6 . . 120(4)
C16 N6 H6 . . 115(4)
N2 C1 C2 . . 122.7(4)
N2 C1 H1A . . 118.7
C2 C1 H1A . . 118.7
C3 C2 C1 . . 116.3(4)
C3 C2 H2A . . 121.8
C1 C2 H2A . . 121.8
N3 C3 C2 . . 123.7(4)
N3 C3 H3 . . 118.2
C2 C3 H3 . . 118.2
N1 C4 N3 . . 118.7(4)
N1 C4 N2 . . 116.8(4)
N3 C4 N2 . . 124.4(4)
N1 C5 C6 . . 114.5(4)
N1 C5 H5A . . 108.6
C6 C5 H5A . . 108.6
N1 C5 H5B . . 108.6
C6 C5 H5B . . 108.6
H5A C5 H5B . . 107.6
C7 C6 C11 . . 119.6(4)
C7 C6 C5 . . 122.9(4)
C11 C6 C5 . . 117.4(4)
C6 C7 C8 . . 121.5(4)
C6 C7 H7 . . 119.3
C8 C7 H7 . . 119.3
C9 C8 C7 . . 119.2(5)
C9 C8 H8 . . 120.4
C7 C8 H8 . . 120.4
C10 C9 C8 . . 120.5(5)
C10 C9 H9 . . 119.7
C8 C9 H9 . . 119.7
C9 C10 C11 . . 121.4(4)
C9 C10 H10 . . 119.3
C11 C10 H10 . . 119.3
O1 C11 C10 . . 121.3(4)
O1 C11 C6 . . 120.8(4)
C10 C11 C6 . . 117.8(4)
N4 C12 C13 . . 122.1(5)
N4 C12 H12A . . 118.9
C13 C12 H12A . . 118.9
C14 C13 C12 . . 116.8(5)
C14 C13 H13 . . 121.6
C12 C13 H13 . . 121.6
N5 C14 C13 . . 123.3(5)
N5 C14 H14 . . 118.3
C13 C14 H14 . . 118.3
N6 C15 N5 . . 118.8(4)
N6 C15 N4 . . 116.8(4)
N5 C15 N4 . . 124.5(4)
N6 C16 C17 . . 114.6(4)
N6 C16 H16A . . 108.6
C17 C16 H16A . . 108.6
N6 C16 H16B . . 108.6
C17 C16 H16B . . 108.6
H16A C16 H16B . . 107.6
C18 C17 C22 . . 118.8(4)
C18 C17 C16 . . 123.3(4)
C22 C17 C16 . . 118.0(4)
C19 C18 C17 . . 121.5(5)
C19 C18 H18 . . 119.3
C17 C18 H18 . . 119.3
C20 C19 C18 . . 119.7(5)
C20 C19 H19 . . 120.1
C18 C19 H19 . . 120.1
C19 C20 C21 . . 120.1(5)
C19 C20 H20 . . 120.0
C21 C20 H20 . . 120.0
C20 C21 C22 . . 120.6(5)
C20 C21 H21 . . 119.7
C22 C21 H21 . . 119.7
O2 C22 C21 . . 122.6(4)
O2 C22 C17 . . 118.0(4)
C21 C22 C17 . . 119.3(4)

loop_
_geom_bond_atom_site_label_1
_geom_bond_atom_site_label_2
_geom_bond_site_symmetry_2
_geom_bond_distance
Ag1 N4 . 2.200(4)
Ag1 N2 . 2.204(4)
Ag1 O1 3_766 2.606(3)
Ag1 O1W . 2.963(5)
O1 C11 . 1.333(5)
O1 H1O . 0.840(10)
O2 C22 . 1.343(5)
O2 H2O . 0.839(10)
O1W H11 . 0.842(10)
O1W H12 . 0.840(10)
N1 C4 . 1.334(5)
N1 C5 . 1.454(5)
N1 H1 . 0.877(10)
N2 C1 . 1.343(6)
N2 C4 . 1.357(5)
N3 C3 . 1.331(6)
N3 C4 . 1.347(5)
N4 C12 . 1.336(7)
N4 C15 . 1.356(6)
N5 C14 . 1.328(7)
N5 C15 . 1.341(6)
N6 C15 . 1.340(6)
N6 C16 . 1.459(6)
N6 H6 . 0.877(10)
C1 C2 . 1.371(7)
C1 H1A . 0.9300
C2 C3 . 1.371(7)
C2 H2A . 0.9300
C3 H3 . 0.9300
C5 C6 . 1.514(6)
C5 H5A . 0.9700
C5 H5B . 0.9700
C6 C7 . 1.382(6)
C6 C11 . 1.419(6)
C7 C8 . 1.389(7)
C7 H7 . 0.9300
C8 C9 . 1.379(7)
C8 H8 . 0.9300
C9 C10 . 1.379(7)
C9 H9 . 0.9300
C10 C11 . 1.402(6)
C10 H10 . 0.9300
C12 C13 . 1.376(8)
C12 H12A . 0.9300
C13 C14 . 1.363(8)
C13 H13 . 0.9300
C14 H14 . 0.9300
C16 C17 . 1.514(6)
C16 H16A . 0.9700
C16 H16B . 0.9700
C17 C18 . 1.379(6)
C17 C22 . 1.403(6)
C18 C19 . 1.379(7)
C18 H18 . 0.9300
C19 C20 . 1.375(7)
C19 H19 . 0.9300
C20 C21 . 1.377(7)
C20 H20 . 0.9300
C21 C22 . 1.393(6)
C21 H21 . 0.9300

loop_
_geom_hbond_atom_site_label_D
_geom_hbond_atom_site_label_H
_geom_hbond_atom_site_label_A
_geom_hbond_site_symmetry_A
_geom_hbond_distance_DH
_geom_hbond_distance_HA
_geom_hbond_distance_DA
_geom_hbond_angle_DHA
O1 H1o O2 2_645 0.840(10) 1.68(3) 2.504(4) 166(12)
O2 H2o O1 2_655 0.840(10) 1.68(3) 2.504(4) 166(13)
O1w H11 O2 4_576 0.840(10) 2.31(6) 2.927(5) 130(6)
O1w H12 N3 3_666 0.840(10) 2.27(2) 3.085(5) 165(6)
N1 H1 O1 3_766 0.880(10) 1.990(10) 2.863(5) 176(4)
N6 H6 O1w . 0.880(10) 2.08(2) 2.943(5) 169(5)

loop_
_geom_torsion_atom_site_label_1
_geom_torsion_atom_site_label_2
_geom_torsion_atom_site_label_3
_geom_torsion_atom_site_label_4
_geom_torsion_site_symmetry_1
_geom_torsion
O1 Ag1 N2 C1 3_766 175.4(3)
O1W Ag1 N2 C1 . -53.7(3)
O1 Ag1 N2 C4 3_766 -13.9(4)
O1W Ag1 N2 C4 . 117.0(4)
O1 Ag1 N4 C12 3_766 -55.8(4)
O1W Ag1 N4 C12 . 172.7(4)
O1 Ag1 N4 C15 3_766 118.4(4)
O1W Ag1 N4 C15 . -13.1(4)
C4 N2 C1 C2 . -1.1(7)
Ag1 N2 C1 C2 . 170.3(4)
N2 C1 C2 C3 . -1.2(8)
C4 N3 C3 C2 . -1.3(8)
C1 C2 C3 N3 . 2.6(8)
C5 N1 C4 N3 . 0.4(7)
C5 N1 C4 N2 . -179.7(4)
C3 N3 C4 N1 . 178.5(4)
C3 N3 C4 N2 . -1.4(7)
C1 N2 C4 N1 . -177.3(4)
Ag1 N2 C4 N1 . 11.8(6)
C1 N2 C4 N3 . 2.6(7)
Ag1 N2 C4 N3 . -168.3(3)
C4 N1 C5 C6 . -91.6(5)
N1 C5 C6 C7 . 16.3(6)
N1 C5 C6 C11 . -162.4(4)
C11 C6 C7 C8 . 0.8(7)
C5 C6 C7 C8 . -177.8(4)
C6 C7 C8 C9 . -1.2(8)
C7 C8 C9 C10 . 0.1(8)
C8 C9 C10 C11 . 1.5(7)
C9 C10 C11 O1 . 175.2(4)
C9 C10 C11 C6 . -1.9(6)
C7 C6 C11 O1 . -176.3(4)
C5 C6 C11 O1 . 2.4(6)
C7 C6 C11 C10 . 0.7(6)
C5 C6 C11 C10 . 179.4(4)
C15 N4 C12 C13 . -0.6(9)
Ag1 N4 C12 C13 . 174.3(5)
N4 C12 C13 C14 . 0.2(11)
C15 N5 C14 C13 . -0.4(9)
C12 C13 C14 N5 . 0.4(10)
C16 N6 C15 N5 . -12.2(7)
C16 N6 C15 N4 . 167.5(4)
C14 N5 C15 N6 . 179.7(5)
C14 N5 C15 N4 . -0.1(7)
C12 N4 C15 N6 . -179.2(5)
Ag1 N4 C15 N6 . 6.6(6)
C12 N4 C15 N5 . 0.6(7)
Ag1 N4 C15 N5 . -173.6(3)
C15 N6 C16 C17 . -77.1(6)
N6 C16 C17 C18 . 1.2(6)
N6 C16 C17 C22 . -178.3(4)
C22 C17 C18 C19 . 0.5(7)
C16 C17 C18 C19 . -179.1(4)
C17 C18 C19 C20 . -0.1(7)
C18 C19 C20 C21 . -0.3(8)
C19 C20 C21 C22 . 0.4(7)
C20 C21 C22 O2 . -179.1(4)
C20 C21 C22 C17 . 0.0(7)
C18 C17 C22 O2 . 178.7(4)
C16 C17 C22 O2 . -1.7(6)
C18 C17 C22 C21 . -0.4(6)
C16 C17 C22 C21 . 179.2(4)
